data_7720575
loop_
_publ_author_name
'de Vere-Tucker, Matthew'
'Squire, Imogen'
'Tritto, Michelangelo'
'Anandkar, Rohil'
'Syeda, Tayyibah'
'Uthayan, Divia'
'Aguila, Gabrielle'
'Silva de Moraes, Lygia'
'Bakewell, Clare'

_publ_section_title
;
 Amidines: a deeper look at the archetypal pro-ligand.
;
_journal_issue 12
_journal_name_full 'Dalton transactions (Cambridge, England : 2003)'
_journal_page_first 4977
_journal_page_last 4987
_journal_paper_doi 10.1039/d6dt00276e
_journal_volume 55
_journal_year 2026
_chemical_formula_moiety 'C33 H45 Al N2'
_chemical_formula_sum 'C33 H45 Al N2'
_chemical_formula_weight 496.69
_space_group_crystal_system triclinic
_space_group_IT_number 2
_space_group_name_Hall '-P 1'
_space_group_name_H-M_alt 'P -1'
_atom_sites_solution_hydrogens mixed
_audit_creation_date 2025-12-08
_audit_creation_method
;
Olex2 1.5
(compiled 2025.07.13 svn.rb7424aed for OlexSys, GUI svn.r7314)
;
_audit_update_record
;
2026-01-30 deposited with the CCDC.	2026-03-03 downloaded from the CCDC.
;
_cell_angle_alpha 83.387(2)
_cell_angle_beta 72.037(2)
_cell_angle_gamma 79.219(2)
_cell_formula_units_Z 2
_cell_length_a 9.5994(2)
_cell_length_b 11.5430(3)
_cell_length_c 14.6201(4)
_cell_measurement_reflns_used 23795
_cell_measurement_temperature 100.01(10)
_cell_measurement_theta_max 35.8220
_cell_measurement_theta_min 2.9190
_cell_volume 1510.96(7)
_computing_cell_refinement 'CrysAlisPro 1.171.43.90 (Rigaku OD, 2023)'
_computing_data_collection 'CrysAlisPro system (CCD 43.122a 64-bit (release 15-05-2024))'
_computing_data_reduction 'CrysAlisPro 1.171.43.90 (Rigaku OD, 2023)'
_computing_molecular_graphics 'Olex2 1.5 (Dolomanov et al., 2009)'
_computing_publication_material 'Olex2 1.5 (Dolomanov et al., 2009)'
_computing_structure_refinement 'SHELXL 2019/3 (Sheldrick, 2015)'
_computing_structure_solution 'SHELXT 2018/2 (Sheldrick, 2018)'
_diffrn_ambient_environment N~2~
_diffrn_ambient_temperature 100.01(10)
_diffrn_detector 'Hybrid Pixel Array Detector'
_diffrn_detector_area_resol_mean 13.3333
_diffrn_detector_type 'Eiger2 1M'
_diffrn_measured_fraction_theta_full 0.999
_diffrn_measured_fraction_theta_max 0.933
_diffrn_measurement_details
;
List of Runs (angles in degrees, time in seconds):

  # Type    Start    End  Width  t~exp~   \w     \q     \k     \f   Frames
#--------------------------------------------------------------------------
  1  \w    -33.00  51.00   0.50    6.12    --   25.88 -77.00-180.00  168
  2  \w     14.00  97.00   0.50    6.12    --   25.88  38.00-120.00  166
  3  \w    -29.00  52.00   0.50    6.12    --   25.88 -77.00 -60.00  162
  4  \w    -32.00  51.00   0.50    6.12    --   25.88 -77.00  90.00  166
  5  \w     14.00  98.00   0.50    6.12    --   25.88  38.00   0.00  168
  6  \w      5.00  87.00   0.50    6.12    --   25.88  77.00 150.00  164
  7  \w     11.00  86.00   0.50    6.12    --   25.88  57.00  90.00  150
  8  \w      3.00  87.00   0.50    6.12    --   25.88  77.00-120.00  168
  9  \w    -33.00  52.00   0.50    6.12    --   25.88 -77.00  60.00  170
 10  \w      0.00  87.00   0.50    6.12    --   25.88  77.00   0.00  174
 11  \w    -40.00  42.00   0.50    6.12    --   25.88 -57.00-150.00  164
 12  \w    -28.00  52.00   0.50    6.12    --   25.88 -77.00 -30.00  160
 13  \w    -29.00  15.00   0.50    6.12    --   25.88 -77.00 -90.00   88
 14  \w     25.00  52.00   0.50    6.12    --   25.88 -77.00 -90.00   54
 15  \w      1.00  86.00   0.50    6.12    --   25.88  77.00 120.00  170
;
_diffrn_measurement_device 'four-circle diffractometer'
_diffrn_measurement_device_type 'XtaLAB Synergy, Dualflex, Eiger2 1M'
_diffrn_measurement_method '\w scans'
_diffrn_orient_matrix_type 'CrysAlisPro convention (1999,Acta A55,543-557)'
_diffrn_orient_matrix_UB_11 0.0782611000
_diffrn_orient_matrix_UB_12 -0.0161897000
_diffrn_orient_matrix_UB_13 -0.0158789000
_diffrn_orient_matrix_UB_21 -0.0044958000
_diffrn_orient_matrix_UB_22 -0.0467850000
_diffrn_orient_matrix_UB_23 0.0362528000
_diffrn_orient_matrix_UB_31 -0.0069167000
_diffrn_orient_matrix_UB_32 -0.0384286000
_diffrn_orient_matrix_UB_33 -0.0323208000
_diffrn_radiation_monochromator mirror
_diffrn_radiation_probe x-ray
_diffrn_radiation_type 'Mo K\a'
_diffrn_radiation_wavelength 0.71073
_diffrn_reflns_av_R_equivalents 0.0700
_diffrn_reflns_av_unetI/netI 0.0596
_diffrn_reflns_Laue_measured_fraction_full 0.999
_diffrn_reflns_Laue_measured_fraction_max 0.933
_diffrn_reflns_limit_h_max 16
_diffrn_reflns_limit_h_min -16
_diffrn_reflns_limit_k_max 19
_diffrn_reflns_limit_k_min -18
_diffrn_reflns_limit_l_max 24
_diffrn_reflns_limit_l_min -24
_diffrn_reflns_number 64695
_diffrn_reflns_point_group_measured_fraction_full 0.999
_diffrn_reflns_point_group_measured_fraction_max 0.933
_diffrn_reflns_theta_full 25.242
_diffrn_reflns_theta_max 37.249
_diffrn_reflns_theta_min 2.631
_diffrn_source 'micro-focus sealed X-ray tube'
_diffrn_source_type 'PhotonJet (Mo) X-ray Source'
_exptl_absorpt_coefficient_mu 0.089
_exptl_absorpt_correction_T_max 1.000
_exptl_absorpt_correction_T_min 0.240
_exptl_absorpt_correction_type gaussian
_exptl_absorpt_process_details
;
CrysAlisPro 1.171.43.90 (Rigaku Oxford Diffraction, 2023)
Numerical absorption correction based on gaussian integration over
a multifaceted crystal model
Empirical absorption correction using spherical harmonics,
implemented in SCALE3 ABSPACK scaling algorithm.
;
_exptl_crystal_colour 'clear yellowish colourless'
_exptl_crystal_colour_lustre clear
_exptl_crystal_colour_modifier yellowish
_exptl_crystal_colour_primary colourless
_exptl_crystal_density_diffrn 1.092
_exptl_crystal_description block
_exptl_crystal_F_000 540
_exptl_crystal_recrystallization_method 'Re-crystallisation from solvent: hexane'
_exptl_crystal_size_max 0.36
_exptl_crystal_size_mid 0.18
_exptl_crystal_size_min 0.07
_refine_diff_density_max 0.442
_refine_diff_density_min -0.274
_refine_diff_density_rms 0.054
_refine_ls_extinction_method none
_refine_ls_goodness_of_fit_ref 1.065
_refine_ls_hydrogen_treatment mixed
_refine_ls_matrix_type full
_refine_ls_number_parameters 343
_refine_ls_number_reflns 14592
_refine_ls_number_restraints 0
_refine_ls_restrained_S_all 1.065
_refine_ls_R_factor_all 0.0812
_refine_ls_R_factor_gt 0.0514
_refine_ls_shift/su_max 0.001
_refine_ls_shift/su_mean 0.000
_refine_ls_structure_factor_coef Fsqd
_refine_ls_weighting_details 'w=1/[\s^2^(Fo^2^)+(0.0615P)^2^+0.1027P] where P=(Fo^2^+2Fc^2^)/3'
_refine_ls_weighting_scheme calc
_refine_ls_wR_factor_gt 0.1270
_refine_ls_wR_factor_ref 0.1385
_reflns_Friedel_coverage 0.000
_reflns_number_gt 10175
_reflns_number_total 14592
_reflns_threshold_expression 'I > 2\s(I)'
_cod_data_source_file d6dt00276e3.cif
_cod_data_source_block dippAmoXylAlH2_10-Al
_cod_depositor_comments 'Adding full bibliography for 7720566--7720581.cif.'
_cod_database_code 7720575
_shelx_shelxl_version_number 2019/3
_chemical_oxdiff_formula 'Al C30 N2 H80'
_shelx_space_group_comment
;
The symmetry employed for this shelxl refinement is uniquely defined
by the following loop, which should always be used as a source of
symmetry information in preference to the above space-group names.
They are only intended as comments.
;
_shelx_estimated_absorpt_t_max 0.994
_shelx_estimated_absorpt_t_min 0.969
_olex2_refinement_description
;
1.a Ternary CH refined with riding coordinates:
 C31(H31), C16(H16), C28(H28), C19(H19)
1.b Aromatic/amide H refined with riding coordinates:
 C6(H6), C26(H26), C24(H24), C4(H4), C5(H5), C25(H25), C12(H12), C14(H14),
 C13(H13)
1.c Idealised Me refined as rotating group:
 C9(H9A,H9B,H9C), C8(H8A,H8B,H8C), C17(H17A,H17B,H17C), C29(H29A,H29B,H29C),
 C33(H33A,H33B,H33C), C20(H20A,H20B,H20C), C30(H30A,H30B,H30C), C18(H18A,H18B,
 H18C), C32(H32A,H32B,H32C), C21(H21A,H21B,H21C)
;
_olex2_submission_special_instructions 'No special instructions were received'
_oxdiff_exptl_absorpt_empirical_details
;
Empirical correction (ABSPACK) includes:
- Absorption correction using spherical harmonics
- Frame scaling
;
_oxdiff_exptl_absorpt_empirical_full_max 1.340
_oxdiff_exptl_absorpt_empirical_full_min 0.741

loop_
_space_group_symop_operation_xyz
'x, y, z'
'-x, -y, -z'

loop_
_atom_site_label
_atom_site_type_symbol
_atom_site_fract_x
_atom_site_fract_y
_atom_site_fract_z
_atom_site_U_iso_or_equiv
_atom_site_adp_type
_atom_site_occupancy
_atom_site_site_symmetry_order
_atom_site_calc_flag
_atom_site_refinement_flags_posn
_atom_site_refinement_flags_adp
_atom_site_refinement_flags_occupancy
_atom_site_disorder_assembly
_atom_site_disorder_group
Al1 Al 0.42462(3) 0.57749(2) 0.86659(2) 0.01809(6) Uani 1 1 d . . . . .
N1 N 0.63315(7) 0.57000(6) 0.79876(5) 0.01492(12) Uani 1 1 d . . . . .
N2 N 0.46054(7) 0.71814(6) 0.78414(5) 0.01519(12) Uani 1 1 d . . . . .
C22 C 0.77363(9) 0.49868(7) 0.79263(6) 0.01525(14) Uani 1 1 d . . . . .
C1 C 0.60608(9) 0.67494(7) 0.75163(6) 0.01394(13) Uani 1 1 d . . . . .
C2 C 0.71778(9) 0.73410(7) 0.67445(6) 0.01509(14) Uani 1 1 d . . . . .
C7 C 0.80371(9) 0.67483(7) 0.59094(6) 0.01723(15) Uani 1 1 d . . . . .
C23 C 0.88849(9) 0.54110(8) 0.81321(6) 0.01785(15) Uani 1 1 d . . . . .
C3 C 0.73462(9) 0.85024(7) 0.68470(6) 0.01826(15) Uani 1 1 d . . . . .
C27 C 0.79088(9) 0.37937(7) 0.77109(6) 0.01748(15) Uani 1 1 d . . . . .
C10 C 0.38012(9) 0.82028(7) 0.74810(6) 0.01718(15) Uani 1 1 d . . . . .
C11 C 0.29757(9) 0.90596(8) 0.81474(7) 0.01959(16) Uani 1 1 d . . . . .
C31 C 0.66364(10) 0.32887(7) 0.75782(7) 0.01942(15) Uani 1 1 d . . . . .
H31 H 0.596568 0.395625 0.735567 0.023 Uiso 1 1 calc R U . . .
C16 C 0.29320(10) 0.88979(8) 0.92034(6) 0.01985(16) Uani 1 1 d . . . . .
H16 H 0.380476 0.829749 0.925816 0.024 Uiso 1 1 calc R U . . .
C6 C 0.90410(10) 0.73350(8) 0.51918(7) 0.02220(17) Uani 1 1 d . . . . .
H6 H 0.962139 0.694510 0.462722 0.027 Uiso 1 1 calc R U . . .
C28 C 0.86972(10) 0.66138(8) 0.85210(7) 0.01949(16) Uani 1 1 d . . . . .
H28 H 0.772692 0.707299 0.847342 0.023 Uiso 1 1 calc R U . . .
C15 C 0.37107(10) 0.83192(8) 0.65305(7) 0.02152(17) Uani 1 1 d . . . . .
C9 C 0.79065(10) 0.55190(8) 0.57267(7) 0.02157(17) Uani 1 1 d . . . . .
H9A H 0.867863 0.494740 0.591416 0.032 Uiso 1 1 calc R U . . .
H9B H 0.802838 0.547346 0.504053 0.032 Uiso 1 1 calc R U . . .
H9C H 0.692773 0.533732 0.610683 0.032 Uiso 1 1 calc R U . . .
C26 C 0.92671(10) 0.30704(8) 0.76482(7) 0.02372(18) Uani 1 1 d . . . . .
H26 H 0.939630 0.226945 0.750147 0.028 Uiso 1 1 calc R U . . .
C24 C 1.02347(10) 0.46496(9) 0.80435(8) 0.02496(19) Uani 1 1 d . . . . .
H24 H 1.103129 0.493267 0.815635 0.030 Uiso 1 1 calc R U . . .
C19 C 0.44258(10) 0.73656(9) 0.58190(7) 0.02362(18) Uani 1 1 d . . . . .
H19 H 0.511920 0.678006 0.609682 0.028 Uiso 1 1 calc R U . . .
C4 C 0.83640(11) 0.90515(8) 0.61088(7) 0.02480(19) Uani 1 1 d . . . . .
H4 H 0.848159 0.983530 0.617023 0.030 Uiso 1 1 calc R U . . .
C5 C 0.92054(11) 0.84780(9) 0.52894(7) 0.02593(19) Uani 1 1 d . . . . .
H5 H 0.989420 0.886627 0.479463 0.031 Uiso 1 1 calc R U . . .
C8 C 0.65332(10) 0.91812(8) 0.77305(7) 0.02263(17) Uani 1 1 d . . . . .
H8A H 0.577203 0.980354 0.758412 0.034 Uiso 1 1 calc R U . . .
H8B H 0.723723 0.953863 0.792674 0.034 Uiso 1 1 calc R U . . .
H8C H 0.606191 0.864266 0.825494 0.034 Uiso 1 1 calc R U . . .
C25 C 1.04348(11) 0.34971(9) 0.77961(8) 0.0285(2) Uani 1 1 d . . . . .
H25 H 1.136501 0.300049 0.772774 0.034 Uiso 1 1 calc R U . . .
C12 C 0.21253(11) 1.00487(9) 0.78280(8) 0.0280(2) Uani 1 1 d . . . . .
H12 H 0.156927 1.063214 0.826603 0.034 Uiso 1 1 calc R U . . .
C17 C 0.15202(11) 0.84072(9) 0.97950(7) 0.02644(19) Uani 1 1 d . . . . .
H17A H 0.064658 0.896316 0.972713 0.040 Uiso 1 1 calc R U . . .
H17B H 0.149146 0.830007 1.047498 0.040 Uiso 1 1 calc R U . . .
H17C H 0.152149 0.764495 0.956052 0.040 Uiso 1 1 calc R U . . .
C29 C 0.99269(11) 0.73199(9) 0.79418(8) 0.0270(2) Uani 1 1 d . . . . .
H29A H 1.087727 0.692762 0.803167 0.040 Uiso 1 1 calc R U . . .
H29B H 0.969621 0.812057 0.816722 0.040 Uiso 1 1 calc R U . . .
H29C H 0.999166 0.736209 0.725686 0.040 Uiso 1 1 calc R U . . .
C14 C 0.28529(12) 0.93313(10) 0.62477(8) 0.0308(2) Uani 1 1 d . . . . .
H14 H 0.279934 0.943037 0.560464 0.037 Uiso 1 1 calc R U . . .
C33 C 0.57295(12) 0.27588(10) 0.85414(8) 0.0300(2) Uani 1 1 d . . . . .
H33A H 0.634373 0.207234 0.875974 0.045 Uiso 1 1 calc R U . . .
H33B H 0.485661 0.251254 0.845595 0.045 Uiso 1 1 calc R U . . .
H33C H 0.540961 0.335339 0.902312 0.045 Uiso 1 1 calc R U . . .
C20 C 0.53430(12) 0.78616(11) 0.48493(8) 0.0319(2) Uani 1 1 d . . . . .
H20A H 0.468361 0.840225 0.453887 0.048 Uiso 1 1 calc R U . . .
H20B H 0.586613 0.721068 0.443454 0.048 Uiso 1 1 calc R U . . .
H20C H 0.606632 0.828926 0.495401 0.048 Uiso 1 1 calc R U . . .
C30 C 0.86406(12) 0.64683(9) 0.95879(7) 0.0280(2) Uani 1 1 d . . . . .
H30A H 0.784086 0.602835 0.994954 0.042 Uiso 1 1 calc R U . . .
H30B H 0.845504 0.724895 0.984395 0.042 Uiso 1 1 calc R U . . .
H30C H 0.958977 0.603460 0.965160 0.042 Uiso 1 1 calc R U . . .
C18 C 0.30243(12) 1.00341(9) 0.96162(8) 0.0293(2) Uani 1 1 d . . . . .
H18A H 0.391058 1.035264 0.921769 0.044 Uiso 1 1 calc R U . . .
H18B H 0.308253 0.985857 1.027662 0.044 Uiso 1 1 calc R U . . .
H18C H 0.213893 1.061719 0.961813 0.044 Uiso 1 1 calc R U . . .
C32 C 0.71359(13) 0.23664(9) 0.68267(8) 0.0311(2) Uani 1 1 d . . . . .
H32A H 0.770563 0.270915 0.621133 0.047 Uiso 1 1 calc R U . . .
H32B H 0.626409 0.211428 0.674476 0.047 Uiso 1 1 calc R U . . .
H32C H 0.775919 0.168292 0.704073 0.047 Uiso 1 1 calc R U . . .
C13 C 0.20795(13) 1.01929(10) 0.68840(8) 0.0347(2) Uani 1 1 d . . . . .
H13 H 0.151851 1.088158 0.667332 0.042 Uiso 1 1 calc R U . . .
C21 C 0.32486(13) 0.67063(12) 0.56965(9) 0.0352(2) Uani 1 1 d . . . . .
H21A H 0.277148 0.631328 0.631466 0.053 Uiso 1 1 calc R U . . .
H21B H 0.372413 0.611467 0.521807 0.053 Uiso 1 1 calc R U . . .
H21C H 0.250030 0.727092 0.547863 0.053 Uiso 1 1 calc R U . . .
H H 0.3766(14) 0.5871(12) 0.9723(9) 0.033(3) Uiso 1 1 d . . . . .
HA H 0.3457(15) 0.5047(12) 0.8268(10) 0.036(4) Uiso 1 1 d . . . . .

loop_
_atom_site_aniso_label
_atom_site_aniso_U_11
_atom_site_aniso_U_22
_atom_site_aniso_U_33
_atom_site_aniso_U_23
_atom_site_aniso_U_13
_atom_site_aniso_U_12
Al1 0.01301(11) 0.01682(12) 0.02169(13) 0.00113(9) -0.00174(9) -0.00280(9)
N1 0.0129(3) 0.0122(3) 0.0188(3) -0.0012(2) -0.0037(2) -0.0015(2)
N2 0.0126(3) 0.0139(3) 0.0173(3) -0.0014(2) -0.0031(2) 0.0001(2)
C22 0.0131(3) 0.0140(3) 0.0172(3) -0.0015(3) -0.0029(3) -0.0010(2)
C1 0.0135(3) 0.0125(3) 0.0158(3) -0.0031(2) -0.0033(3) -0.0021(2)
C2 0.0134(3) 0.0136(3) 0.0166(3) -0.0011(3) -0.0022(3) -0.0017(2)
C7 0.0156(3) 0.0160(3) 0.0179(4) -0.0016(3) -0.0024(3) -0.0011(3)
C23 0.0142(3) 0.0175(4) 0.0216(4) -0.0015(3) -0.0048(3) -0.0025(3)
C3 0.0176(3) 0.0138(3) 0.0211(4) -0.0017(3) -0.0022(3) -0.0023(3)
C27 0.0174(3) 0.0141(3) 0.0192(4) -0.0019(3) -0.0035(3) -0.0008(3)
C10 0.0143(3) 0.0150(3) 0.0202(4) -0.0011(3) -0.0038(3) 0.0005(3)
C11 0.0169(3) 0.0163(4) 0.0223(4) -0.0017(3) -0.0033(3) 0.0015(3)
C31 0.0227(4) 0.0143(3) 0.0217(4) -0.0027(3) -0.0059(3) -0.0039(3)
C16 0.0180(4) 0.0187(4) 0.0201(4) -0.0046(3) -0.0022(3) 0.0002(3)
C6 0.0200(4) 0.0207(4) 0.0209(4) -0.0014(3) 0.0006(3) -0.0023(3)
C28 0.0177(4) 0.0186(4) 0.0241(4) -0.0011(3) -0.0073(3) -0.0059(3)
C15 0.0183(4) 0.0228(4) 0.0208(4) -0.0005(3) -0.0056(3) 0.0022(3)
C9 0.0237(4) 0.0181(4) 0.0200(4) -0.0052(3) -0.0011(3) -0.0029(3)
C26 0.0217(4) 0.0161(4) 0.0292(5) -0.0032(3) -0.0047(3) 0.0037(3)
C24 0.0150(4) 0.0253(4) 0.0346(5) -0.0027(4) -0.0087(3) -0.0004(3)
C19 0.0212(4) 0.0294(5) 0.0197(4) -0.0050(3) -0.0068(3) 0.0007(3)
C4 0.0260(4) 0.0159(4) 0.0281(5) -0.0006(3) 0.0005(3) -0.0071(3)
C5 0.0236(4) 0.0223(4) 0.0254(5) 0.0008(3) 0.0035(3) -0.0070(3)
C8 0.0237(4) 0.0162(4) 0.0253(4) -0.0056(3) -0.0004(3) -0.0053(3)
C25 0.0174(4) 0.0251(5) 0.0393(6) -0.0041(4) -0.0078(4) 0.0057(3)
C12 0.0263(4) 0.0211(4) 0.0293(5) -0.0020(3) -0.0040(4) 0.0076(3)
C17 0.0206(4) 0.0308(5) 0.0246(5) -0.0021(4) -0.0016(3) -0.0043(3)
C29 0.0239(4) 0.0285(5) 0.0315(5) 0.0033(4) -0.0092(4) -0.0127(4)
C14 0.0303(5) 0.0330(5) 0.0235(5) 0.0017(4) -0.0091(4) 0.0086(4)
C33 0.0308(5) 0.0317(5) 0.0281(5) 0.0036(4) -0.0067(4) -0.0137(4)
C20 0.0272(5) 0.0438(6) 0.0215(5) -0.0029(4) -0.0047(4) -0.0012(4)
C30 0.0348(5) 0.0268(5) 0.0247(5) -0.0016(4) -0.0088(4) -0.0104(4)
C18 0.0300(5) 0.0239(5) 0.0328(5) -0.0118(4) -0.0054(4) -0.0016(4)
C32 0.0374(6) 0.0255(5) 0.0324(5) -0.0116(4) -0.0098(4) -0.0050(4)
C13 0.0347(5) 0.0284(5) 0.0314(5) 0.0032(4) -0.0083(4) 0.0128(4)
C21 0.0285(5) 0.0456(7) 0.0345(6) -0.0109(5) -0.0102(4) -0.0070(5)

loop_
_atom_type_symbol
_atom_type_description
_atom_type_scat_dispersion_real
_atom_type_scat_dispersion_imag
_atom_type_scat_source
C C 0.0033 0.0016 'International Tables Vol C Tables 4.2.6.8 and 6.1.1.4'
H H 0.0000 0.0000 'International Tables Vol C Tables 4.2.6.8 and 6.1.1.4'
Al Al 0.0645 0.0514 'International Tables Vol C Tables 4.2.6.8 and 6.1.1.4'
N N 0.0061 0.0033 'International Tables Vol C Tables 4.2.6.8 and 6.1.1.4'

loop_
_exptl_crystal_face_index_h
_exptl_crystal_face_index_k
_exptl_crystal_face_index_l
_exptl_crystal_face_perp_dist
2 -13 11 0.0355
-5 -13 -14 0.1583
-3 13 -11 0.0546
-5 -10 -18 0.1741
4 12 -11 0.0528
-4 -12 10 0.0116
13 -1 2 0.0969
-13 1 -3 0.0759
2 12 15 0.1676
-8 10 0 0.0964
5 11 -11 0.0525
7 15 0 0.1045

loop_
_geom_angle_atom_site_label_1
_geom_angle_atom_site_label_2
_geom_angle_atom_site_label_3
_geom_angle
_geom_angle_site_symmetry_1
_geom_angle_site_symmetry_3
_geom_angle_publ_flag
N1 Al1 H 118.1(5) . . ?
N1 Al1 HA 114.4(5) . . ?
N2 Al1 N1 69.14(3) . . ?
N2 Al1 H 118.6(5) . . ?
N2 Al1 HA 109.9(5) . . ?
H Al1 HA 117.4(7) . . ?
C22 N1 Al1 141.59(6) . . ?
C1 N1 Al1 90.85(5) . . ?
C1 N1 C22 127.49(7) . . ?
C1 N2 Al1 91.05(5) . . ?
C1 N2 C10 128.13(7) . . ?
C10 N2 Al1 139.70(6) . . ?
C23 C22 N1 122.24(7) . . ?
C23 C22 C27 120.49(7) . . ?
C27 C22 N1 117.14(7) . . ?
N1 C1 N2 108.83(7) . . ?
N1 C1 C2 126.12(7) . . ?
N2 C1 C2 125.04(7) . . ?
C7 C2 C1 120.22(7) . . ?
C3 C2 C1 119.53(7) . . ?
C3 C2 C7 120.23(7) . . ?
C2 C7 C9 123.93(7) . . ?
C6 C7 C2 118.84(8) . . ?
C6 C7 C9 117.20(8) . . ?
C22 C23 C28 123.40(7) . . ?
C24 C23 C22 118.25(8) . . ?
C24 C23 C28 118.16(8) . . ?
C2 C3 C8 123.94(8) . . ?
C4 C3 C2 118.75(8) . . ?
C4 C3 C8 117.26(8) . . ?
C22 C27 C31 121.34(7) . . ?
C26 C27 C22 118.65(8) . . ?
C26 C27 C31 119.99(8) . . ?
C11 C10 N2 116.97(8) . . ?
C15 C10 N2 122.12(8) . . ?
C15 C10 C11 120.67(8) . . ?
C10 C11 C16 121.84(7) . . ?
C12 C11 C10 118.50(9) . . ?
C12 C11 C16 119.58(8) . . ?
C27 C31 H31 107.6 . . ?
C27 C31 C33 110.63(8) . . ?
C27 C31 C32 113.45(8) . . ?
C33 C31 H31 107.6 . . ?
C32 C31 H31 107.6 . . ?
C32 C31 C33 109.64(8) . . ?
C11 C16 H16 107.9 . . ?
C11 C16 C17 109.34(8) . . ?
C11 C16 C18 113.34(8) . . ?
C17 C16 H16 107.9 . . ?
C18 C16 H16 107.9 . . ?
C18 C16 C17 110.39(8) . . ?
C7 C6 H6 119.5 . . ?
C5 C6 C7 121.05(8) . . ?
C5 C6 H6 119.5 . . ?
C23 C28 H28 108.0 . . ?
C23 C28 C29 112.38(8) . . ?
C23 C28 C30 109.99(7) . . ?
C29 C28 H28 108.0 . . ?
C30 C28 H28 108.0 . . ?
C30 C28 C29 110.42(8) . . ?
C10 C15 C19 123.06(8) . . ?
C14 C15 C10 118.33(9) . . ?
C14 C15 C19 118.51(9) . . ?
C7 C9 H9A 109.5 . . ?
C7 C9 H9B 109.5 . . ?
C7 C9 H9C 109.5 . . ?
H9A C9 H9B 109.5 . . ?
H9A C9 H9C 109.5 . . ?
H9B C9 H9C 109.5 . . ?
C27 C26 H26 119.4 . . ?
C25 C26 C27 121.30(9) . . ?
C25 C26 H26 119.4 . . ?
C23 C24 H24 119.2 . . ?
C25 C24 C23 121.61(9) . . ?
C25 C24 H24 119.2 . . ?
C15 C19 H19 107.5 . . ?
C15 C19 C20 111.96(9) . . ?
C15 C19 C21 110.60(8) . . ?
C20 C19 H19 107.5 . . ?
C20 C19 C21 111.55(9) . . ?
C21 C19 H19 107.5 . . ?
C3 C4 H4 119.3 . . ?
C5 C4 C3 121.32(8) . . ?
C5 C4 H4 119.3 . . ?
C6 C5 H5 120.1 . . ?
C4 C5 C6 119.81(8) . . ?
C4 C5 H5 120.1 . . ?
C3 C8 H8A 109.5 . . ?
C3 C8 H8B 109.5 . . ?
C3 C8 H8C 109.5 . . ?
H8A C8 H8B 109.5 . . ?
H8A C8 H8C 109.5 . . ?
H8B C8 H8C 109.5 . . ?
C26 C25 H25 120.2 . . ?
C24 C25 C26 119.52(8) . . ?
C24 C25 H25 120.2 . . ?
C11 C12 H12 119.4 . . ?
C13 C12 C11 121.10(9) . . ?
C13 C12 H12 119.4 . . ?
C16 C17 H17A 109.5 . . ?
C16 C17 H17B 109.5 . . ?
C16 C17 H17C 109.5 . . ?
H17A C17 H17B 109.5 . . ?
H17A C17 H17C 109.5 . . ?
H17B C17 H17C 109.5 . . ?
C28 C29 H29A 109.5 . . ?
C28 C29 H29B 109.5 . . ?
C28 C29 H29C 109.5 . . ?
H29A C29 H29B 109.5 . . ?
H29A C29 H29C 109.5 . . ?
H29B C29 H29C 109.5 . . ?
C15 C14 H14 119.3 . . ?
C13 C14 C15 121.45(10) . . ?
C13 C14 H14 119.3 . . ?
C31 C33 H33A 109.5 . . ?
C31 C33 H33B 109.5 . . ?
C31 C33 H33C 109.5 . . ?
H33A C33 H33B 109.5 . . ?
H33A C33 H33C 109.5 . . ?
H33B C33 H33C 109.5 . . ?
C19 C20 H20A 109.5 . . ?
C19 C20 H20B 109.5 . . ?
C19 C20 H20C 109.5 . . ?
H20A C20 H20B 109.5 . . ?
H20A C20 H20C 109.5 . . ?
H20B C20 H20C 109.5 . . ?
C28 C30 H30A 109.5 . . ?
C28 C30 H30B 109.5 . . ?
C28 C30 H30C 109.5 . . ?
H30A C30 H30B 109.5 . . ?
H30A C30 H30C 109.5 . . ?
H30B C30 H30C 109.5 . . ?
C16 C18 H18A 109.5 . . ?
C16 C18 H18B 109.5 . . ?
C16 C18 H18C 109.5 . . ?
H18A C18 H18B 109.5 . . ?
H18A C18 H18C 109.5 . . ?
H18B C18 H18C 109.5 . . ?
C31 C32 H32A 109.5 . . ?
C31 C32 H32B 109.5 . . ?
C31 C32 H32C 109.5 . . ?
H32A C32 H32B 109.5 . . ?
H32A C32 H32C 109.5 . . ?
H32B C32 H32C 109.5 . . ?
C12 C13 C14 119.85(9) . . ?
C12 C13 H13 120.1 . . ?
C14 C13 H13 120.1 . . ?
C19 C21 H21A 109.5 . . ?
C19 C21 H21B 109.5 . . ?
C19 C21 H21C 109.5 . . ?
H21A C21 H21B 109.5 . . ?
H21A C21 H21C 109.5 . . ?
H21B C21 H21C 109.5 . . ?

loop_
_geom_bond_atom_site_label_1
_geom_bond_atom_site_label_2
_geom_bond_distance
_geom_bond_site_symmetry_2
_geom_bond_publ_flag
Al1 N1 1.9309(7) . ?
Al1 N2 1.9262(7) . ?
Al1 H 1.482(13) . ?
Al1 HA 1.497(14) . ?
N1 C22 1.4253(10) . ?
N1 C1 1.3454(10) . ?
N2 C1 1.3456(10) . ?
N2 C10 1.4251(10) . ?
C22 C23 1.4095(12) . ?
C22 C27 1.4162(12) . ?
C1 C2 1.4965(11) . ?
C2 C7 1.4139(11) . ?
C2 C3 1.4099(12) . ?
C7 C6 1.3946(12) . ?
C7 C9 1.5083(12) . ?
C23 C28 1.5193(12) . ?
C23 C24 1.4017(12) . ?
C3 C4 1.3946(12) . ?
C3 C8 1.5080(12) . ?
C27 C31 1.5192(12) . ?
C27 C26 1.3937(12) . ?
C10 C11 1.4170(12) . ?
C10 C15 1.4084(13) . ?
C11 C16 1.5221(13) . ?
C11 C12 1.3970(13) . ?
C31 H31 1.0000 . ?
C31 C33 1.5361(13) . ?
C31 C32 1.5245(13) . ?
C16 H16 1.0000 . ?
C16 C17 1.5352(13) . ?
C16 C18 1.5332(13) . ?
C6 H6 0.9500 . ?
C6 C5 1.3860(14) . ?
C28 H28 1.0000 . ?
C28 C29 1.5360(13) . ?
C28 C30 1.5347(14) . ?
C15 C19 1.5184(13) . ?
C15 C14 1.3974(13) . ?
C9 H9A 0.9800 . ?
C9 H9B 0.9800 . ?
C9 H9C 0.9800 . ?
C26 H26 0.9500 . ?
C26 C25 1.3879(15) . ?
C24 H24 0.9500 . ?
C24 C25 1.3820(14) . ?
C19 H19 1.0000 . ?
C19 C20 1.5312(14) . ?
C19 C21 1.5382(15) . ?
C4 H4 0.9500 . ?
C4 C5 1.3826(14) . ?
C5 H5 0.9500 . ?
C8 H8A 0.9800 . ?
C8 H8B 0.9800 . ?
C8 H8C 0.9800 . ?
C25 H25 0.9500 . ?
C12 H12 0.9500 . ?
C12 C13 1.3843(16) . ?
C17 H17A 0.9800 . ?
C17 H17B 0.9800 . ?
C17 H17C 0.9800 . ?
C29 H29A 0.9800 . ?
C29 H29B 0.9800 . ?
C29 H29C 0.9800 . ?
C14 H14 0.9500 . ?
C14 C13 1.3845(16) . ?
C33 H33A 0.9800 . ?
C33 H33B 0.9800 . ?
C33 H33C 0.9800 . ?
C20 H20A 0.9800 . ?
C20 H20B 0.9800 . ?
C20 H20C 0.9800 . ?
C30 H30A 0.9800 . ?
C30 H30B 0.9800 . ?
C30 H30C 0.9800 . ?
C18 H18A 0.9800 . ?
C18 H18B 0.9800 . ?
C18 H18C 0.9800 . ?
C32 H32A 0.9800 . ?
C32 H32B 0.9800 . ?
C32 H32C 0.9800 . ?
C13 H13 0.9500 . ?
C21 H21A 0.9800 . ?
C21 H21B 0.9800 . ?
C21 H21C 0.9800 . ?

loop_
_geom_torsion_atom_site_label_1
_geom_torsion_atom_site_label_2
_geom_torsion_atom_site_label_3
_geom_torsion_atom_site_label_4
_geom_torsion
_geom_torsion_site_symmetry_1
_geom_torsion_site_symmetry_2
_geom_torsion_site_symmetry_3
_geom_torsion_site_symmetry_4
_geom_torsion_publ_flag
Al1 N1 C22 C23 -118.57(9) . . . . ?
Al1 N1 C22 C27 57.25(12) . . . . ?
Al1 N1 C1 N2 3.18(7) . . . . ?
Al1 N1 C1 C2 -175.90(7) . . . . ?
Al1 N2 C1 N1 -3.19(7) . . . . ?
Al1 N2 C1 C2 175.90(7) . . . . ?
Al1 N2 C10 C11 70.70(12) . . . . ?
Al1 N2 C10 C15 -103.69(10) . . . . ?
N1 C22 C23 C28 5.66(13) . . . . ?
N1 C22 C23 C24 -179.40(8) . . . . ?
N1 C22 C27 C31 -1.63(12) . . . . ?
N1 C22 C27 C26 -179.82(8) . . . . ?
N1 C1 C2 C7 56.15(12) . . . . ?
N1 C1 C2 C3 -125.12(9) . . . . ?
N2 C1 C2 C7 -122.78(9) . . . . ?
N2 C1 C2 C3 55.95(12) . . . . ?
N2 C10 C11 C16 -0.57(12) . . . . ?
N2 C10 C11 C12 -177.41(8) . . . . ?
N2 C10 C15 C19 1.39(14) . . . . ?
N2 C10 C15 C14 177.66(9) . . . . ?
C22 N1 C1 N2 -174.33(7) . . . . ?
C22 N1 C1 C2 6.60(13) . . . . ?
C22 C23 C28 C29 -129.83(9) . . . . ?
C22 C23 C28 C30 106.71(10) . . . . ?
C22 C23 C24 C25 -2.34(15) . . . . ?
C22 C27 C31 C33 -90.55(10) . . . . ?
C22 C27 C31 C32 145.75(9) . . . . ?
C22 C27 C26 C25 0.26(14) . . . . ?
C1 N1 C22 C23 57.41(12) . . . . ?
C1 N1 C22 C27 -126.77(9) . . . . ?
C1 N2 C10 C11 -125.23(9) . . . . ?
C1 N2 C10 C15 60.38(12) . . . . ?
C1 C2 C7 C6 178.34(8) . . . . ?
C1 C2 C7 C9 0.25(13) . . . . ?
C1 C2 C3 C4 -178.29(8) . . . . ?
C1 C2 C3 C8 4.31(13) . . . . ?
C2 C7 C6 C5 0.18(14) . . . . ?
C2 C3 C4 C5 -0.30(15) . . . . ?
C7 C2 C3 C4 0.44(13) . . . . ?
C7 C2 C3 C8 -176.96(8) . . . . ?
C7 C6 C5 C4 -0.04(15) . . . . ?
C23 C22 C27 C31 174.27(8) . . . . ?
C23 C22 C27 C26 -3.92(13) . . . . ?
C23 C24 C25 C26 -1.23(16) . . . . ?
C3 C2 C7 C6 -0.38(12) . . . . ?
C3 C2 C7 C9 -178.47(8) . . . . ?
C3 C4 C5 C6 0.10(16) . . . . ?
C27 C22 C23 C28 -170.03(8) . . . . ?
C27 C22 C23 C24 4.92(13) . . . . ?
C27 C26 C25 C24 2.30(16) . . . . ?
C10 N2 C1 N1 -172.96(8) . . . . ?
C10 N2 C1 C2 6.13(13) . . . . ?
C10 C11 C16 C17 -97.44(10) . . . . ?
C10 C11 C16 C18 138.94(9) . . . . ?
C10 C11 C12 C13 0.26(15) . . . . ?
C10 C15 C19 C20 -130.58(9) . . . . ?
C10 C15 C19 C21 104.34(11) . . . . ?
C10 C15 C14 C13 -1.39(17) . . . . ?
C11 C10 C15 C19 -172.80(8) . . . . ?
C11 C10 C15 C14 3.47(14) . . . . ?
C11 C12 C13 C14 1.81(18) . . . . ?
C31 C27 C26 C25 -177.95(9) . . . . ?
C16 C11 C12 C13 -176.66(10) . . . . ?
C28 C23 C24 C25 172.87(9) . . . . ?
C15 C10 C11 C16 173.91(8) . . . . ?
C15 C10 C11 C12 -2.93(13) . . . . ?
C15 C14 C13 C12 -1.23(19) . . . . ?
C9 C7 C6 C5 178.40(9) . . . . ?
C26 C27 C31 C33 87.61(10) . . . . ?
C26 C27 C31 C32 -36.09(12) . . . . ?
C24 C23 C28 C29 55.22(11) . . . . ?
C24 C23 C28 C30 -68.23(11) . . . . ?
C19 C15 C14 C13 175.06(10) . . . . ?
C8 C3 C4 C5 177.28(9) . . . . ?
C12 C11 C16 C17 79.36(11) . . . . ?
C12 C11 C16 C18 -44.25(12) . . . . ?
C14 C15 C19 C20 53.15(12) . . . . ?
C14 C15 C19 C21 -71.93(12) . . . . ?

loop_
_exptl_oxdiff_crystal_face_indexfrac_h
_exptl_oxdiff_crystal_face_indexfrac_k
_exptl_oxdiff_crystal_face_indexfrac_l
_exptl_oxdiff_crystal_face_x
_exptl_oxdiff_crystal_face_y
_exptl_oxdiff_crystal_face_z
2.4792 -12.6318 10.6311 0.2297 0.9652 0.1247
-5.3242 -12.7739 -14.4596 0.0197 0.0974 0.9951
-2.5521 12.5069 -10.8396 -0.2301 -0.9666 -0.1126
-5.1364 -10.0371 -17.5604 0.0394 -0.1439 0.9888
3.8953 11.7152 -10.5890 0.2833 -0.9495 -0.1349
-4.0020 -11.9241 10.2262 -0.2825 0.9466 0.1554
12.9127 -1.0445 2.4551 0.9885 0.0798 -0.1285
-12.9637 0.8896 -2.6588 -0.9867 -0.0797 0.1414
2.2675 11.9356 15.2164 -0.2574 -0.0170 -0.9662
-8.4789 10.3229 -0.1413 -0.8284 -0.4500 -0.3335
4.9208 10.7974 -10.8006 0.3818 -0.9188 -0.0999
6.8749 14.8128 -0.2880 0.3028 -0.7344 -0.6075
